data_4349984
loop_
_publ_author_name
'Wang, Chiming'
'Wang, Hailong'
'Liu, Chenxi'
'Qi, Dongdong'
'Jiang, Jianzhuang'

_publ_section_title
;
 Molecular assembly-induced charge transfer between a mixed
 (phthalocyaninato)(porphyrinato) yttrium triple-decker and a fullerene
;
_journal_issue 3
_journal_name_full 'Inorganic Chemistry Frontiers'
_journal_page_first 654
_journal_paper_doi 10.1039/C8QI01340C
_journal_volume 6
_journal_year 2019
_chemical_formula_moiety ' C120 H64 Cl8 N16 Y2, C60 '
_chemical_formula_sum 'C180 H64 Cl8 N16 Y2'
_chemical_formula_weight 2911.89
_space_group_IT_number 130
_space_group_name_Hall '-P 4a 2ac'
_space_group_name_H-M_alt 'P 4/n c c :2'
_symmetry_cell_setting tetragonal
_symmetry_space_group_name_Hall '-P 4a 2ac'
_symmetry_space_group_name_H-M 'P 4/n c c :2'
_atom_sites_solution_hydrogens geom
_atom_sites_solution_primary direct
_atom_sites_solution_secondary difmap
_audit_creation_method SHELXL-97
_audit_update_record
;
2014-05-06 deposited with the CCDC.
2019-01-15 downloaded from the CCDC.
;
_cell_angle_alpha 90.00
_cell_angle_beta 90.00
_cell_angle_gamma 90.00
_cell_formula_units_Z 4
_cell_length_a 20.6353(3)
_cell_length_b 20.6353(3)
_cell_length_c 36.9677(9)
_cell_measurement_reflns_used 9163
_cell_measurement_temperature 150(2)
_cell_measurement_theta_max 28
_cell_measurement_theta_min 2.9
_cell_volume 15741.4(5)
_computing_structure_refinement 'SHELXL-97 (Sheldrick, 1997)'
_computing_structure_solution 'SHELXS-97 (Sheldrick, 1990)'
_diffrn_ambient_temperature 150(2)
_diffrn_detector_area_resol_mean 16.2141
_diffrn_measured_fraction_theta_full 0.996
_diffrn_measured_fraction_theta_max 0.996
_diffrn_measurement_device_type 'Xcalibur, Eos, Gemini'
_diffrn_measurement_method '\w scans'
_diffrn_radiation_monochromator graphite
_diffrn_radiation_source 'fine-focus sealed tube'
_diffrn_radiation_type MoK\a
_diffrn_radiation_wavelength 0.71073
_diffrn_reflns_av_R_equivalents 0.1101
_diffrn_reflns_av_sigmaI/netI 0.0898
_diffrn_reflns_limit_h_max 25
_diffrn_reflns_limit_h_min -23
_diffrn_reflns_limit_k_max 19
_diffrn_reflns_limit_k_min -24
_diffrn_reflns_limit_l_max 44
_diffrn_reflns_limit_l_min -45
_diffrn_reflns_number 55289
_diffrn_reflns_theta_full 26.00
_diffrn_reflns_theta_max 26.00
_diffrn_reflns_theta_min 2.96
_diffrn_standards_interval_count 0
_diffrn_standards_interval_time 0
_diffrn_standards_number 0
_exptl_absorpt_coefficient_mu 0.926
_exptl_absorpt_correction_T_max 0.912
_exptl_absorpt_correction_T_min 0.837
_exptl_absorpt_correction_type multi-scan
_exptl_absorpt_process_details
;
CrysAlisPro, Oxford Diffraction Ltd.,
Version 1.171.34.40 (release 27-08-2010 CrysAlis171 .NET)
(compiled Aug 27 2010,11:50:40)
Empirical absorption correction using spherical harmonics,
 implemented in SCALE3 ABSPACK scaling algorithm.
;
_exptl_crystal_colour black
_exptl_crystal_density_diffrn 1.229
_exptl_crystal_density_method 'not measured'
_exptl_crystal_description block
_exptl_crystal_F_000 5880
_exptl_crystal_size_max 0.22
_exptl_crystal_size_mid 0.16
_exptl_crystal_size_min 0.10
_refine_diff_density_max 0.439
_refine_diff_density_min -1.622
_refine_diff_density_rms 0.099
_refine_ls_extinction_method none
_refine_ls_goodness_of_fit_ref 1.050
_refine_ls_hydrogen_treatment mixed
_refine_ls_matrix_type full
_refine_ls_number_parameters 557
_refine_ls_number_reflns 7723
_refine_ls_number_restraints 2216
_refine_ls_restrained_S_all 0.938
_refine_ls_R_factor_all 0.1184
_refine_ls_R_factor_gt 0.0698
_refine_ls_shift/su_max 0.002
_refine_ls_shift/su_mean 0.000
_refine_ls_structure_factor_coef Fsqd
_refine_ls_weighting_details 'calc w=1/[\s^2^(Fo^2^)+(0.1092P)^2^+0.0000P] where P=(Fo^2^+2Fc^2^)/3'
_refine_ls_weighting_scheme calc
_refine_ls_wR_factor_gt 0.1902
_refine_ls_wR_factor_ref 0.2084
_reflns_number_gt 4685
_reflns_number_total 7723
_reflns_threshold_expression >2sigma(I)
_cod_data_source_file c8qi01340c2.cif
_cod_data_source_block 2
_cod_original_sg_symbol_H-M 'P 4/n c c '
_cod_original_formula_sum ' C180 H64 Cl8 N16 Y2 '
_cod_database_code 4349984

loop_
_symmetry_equiv_pos_as_xyz
'x, y, z'
'-y+1/2, x, z'
'-x+1/2, -y+1/2, z'
'y, -x+1/2, z'
'x+1/2, -y, -z+1/2'
'-x, y+1/2, -z+1/2'
'y+1/2, x+1/2, -z+1/2'
'-y, -x, -z+1/2'
'-x, -y, -z'
'y-1/2, -x, -z'
'x-1/2, y-1/2, -z'
'-y, x-1/2, -z'
'-x-1/2, y, z-1/2'
'x, -y-1/2, z-1/2'
'-y-1/2, -x-1/2, z-1/2'
'y, x, z-1/2'

loop_
_atom_site_label
_atom_site_type_symbol
_atom_site_fract_x
_atom_site_fract_y
_atom_site_fract_z
_atom_site_U_iso_or_equiv
_atom_site_adp_type
_atom_site_occupancy
_atom_site_symmetry_multiplicity
_atom_site_calc_flag
_atom_site_refinement_flags
_atom_site_disorder_assembly
_atom_site_disorder_group
C1 C 0.1538(2) 0.3638(2) 0.64269(10) 0.0193(9) Uani 1 1 d U A 1
C2 C 0.1526(2) 0.4334(2) 0.64922(12) 0.0261(10) Uani 1 1 d U A 1
H2 H 0.1158 0.4584 0.6531 0.031 Uiso 1 1 calc R A 1
C3 C 0.2134(2) 0.4549(2) 0.64875(12) 0.0278(10) Uani 1 1 d U A 1
H3 H 0.2270 0.4975 0.6517 0.033 Uiso 1 1 calc R A 1
C4 C 0.2545(2) 0.39859(19) 0.64262(10) 0.0205(9) Uani 1 1 d U A 1
C5 C 0.3222(2) 0.4010(2) 0.64559(11) 0.0214(9) Uani 1 1 d U A 1
C6 C 0.3530(2) 0.4639(2) 0.65706(11) 0.0245(10) Uani 1 1 d U A 1
C7 C 0.4011(2) 0.4940(2) 0.63650(12) 0.0313(11) Uani 1 1 d U A 1
H7 H 0.4153 0.4746 0.6152 0.038 Uiso 1 1 calc R A 1
C8 C 0.4280(2) 0.5521(2) 0.64730(14) 0.0372(12) Uani 1 1 d U A 1
H8 H 0.4600 0.5720 0.6335 0.045 Uiso 1 1 calc R A 1
C9 C 0.4062(2) 0.5801(2) 0.67917(14) 0.0357(12) Uani 1 1 d U A 1
C10 C 0.3603(2) 0.5516(2) 0.70064(13) 0.0393(12) Uani 1 1 d U A 1
H10 H 0.3475 0.5706 0.7223 0.047 Uiso 1 1 calc R A 1
C11 C 0.3333(2) 0.4929(2) 0.68909(12) 0.0328(11) Uani 1 1 d U A 1
H11 H 0.3016 0.4730 0.7031 0.039 Uiso 1 1 calc R A 1
C12 C 0.1795(2) 0.37513(19) 0.55569(10) 0.0175(9) Uani 1 1 d U B 1
C13 C 0.11480(19) 0.40127(19) 0.55225(10) 0.0175(9) Uani 1 1 d U B 1
C14 C 0.0931(2) 0.4649(2) 0.54807(11) 0.0247(10) Uani 1 1 d U B 1
H14 H 0.1217 0.4997 0.5490 0.030 Uiso 1 1 calc R B 1
C15 C 0.0275(2) 0.4744(2) 0.54244(12) 0.0301(10) Uani 1 1 d U B 1
H15 H 0.0117 0.5162 0.5393 0.036 Uiso 1 1 calc R B 1
C16 C -0.0158(2) 0.4213(2) 0.54140(12) 0.0283(11) Uani 1 1 d U B 1
H16 H -0.0596 0.4285 0.5372 0.034 Uiso 1 1 calc R B 1
C17 C 0.0062(2) 0.3590(2) 0.54645(11) 0.0260(10) Uani 1 1 d U B 1
H17 H -0.0222 0.3241 0.5464 0.031 Uiso 1 1 calc R B 1
C18 C 0.0726(2) 0.3501(2) 0.55173(10) 0.0182(9) Uani 1 1 d U B 1
C19 C 0.11241(19) 0.2920(2) 0.55563(10) 0.0188(9) Uani 1 1 d U B 1
C20 C 0.16934(19) 0.3749(2) 0.46695(10) 0.0191(9) Uani 1 1 d U B 1
C21 C 0.1044(2) 0.3966(2) 0.45831(11) 0.0228(9) Uani 1 1 d U B 1
H21 H 0.0918 0.4390 0.4534 0.027 Uiso 1 1 calc R B 1
C22 C 0.0659(2) 0.3440(2) 0.45866(11) 0.0210(9) Uani 1 1 d U B 1
H22 H 0.0216 0.3433 0.4541 0.025 Uiso 1 1 calc R B 1
C23 C 0.10594(19) 0.2887(2) 0.46743(11) 0.0203(9) Uani 1 1 d U B 1
C24 C 0.08476(19) 0.2242(2) 0.46559(10) 0.0194(9) Uani 1 1 d U B 1
C25 C 0.01416(19) 0.21334(19) 0.45884(11) 0.0204(9) Uani 1 1 d U B 1
C26 C -0.0307(2) 0.2150(2) 0.48701(12) 0.0273(10) Uani 1 1 d U B 1
H26 H -0.0167 0.2240 0.5104 0.033 Uiso 1 1 calc R B 1
C27 C -0.0957(2) 0.2036(2) 0.48070(13) 0.0322(11) Uani 1 1 d U B 1
H27 H -0.1250 0.2045 0.4998 0.039 Uiso 1 1 calc R B 1
C28 C -0.1171(2) 0.1910(2) 0.44635(13) 0.0265(10) Uani 1 1 d U B 1
C29 C -0.0741(2) 0.1898(2) 0.41739(14) 0.0342(12) Uani 1 1 d U B 1
H29 H -0.0891 0.1821 0.3941 0.041 Uiso 1 1 calc R B 1
C30 C -0.0082(2) 0.2003(2) 0.42361(12) 0.0281(10) Uani 1 1 d U B 1
H30 H 0.0210 0.1986 0.4044 0.034 Uiso 1 1 calc R B 1
C31 C 0.2688(3) 0.3370(2) 0.72381(12) 0.0352(11) Uani 1 1 d U C 1
C32 C 0.1539(7) 0.3389(7) 0.7434(4) 0.032(2) Uani 0.509(9) 1 d PU C 1
C33 C 0.2274(5) 0.4098(7) 0.7740(2) 0.0276(19) Uani 0.509(9) 1 d PDU C 1
C34 C 0.2114(7) 0.3757(6) 0.7434(4) 0.0281(19) Uani 0.509(9) 1 d PU C 1
C35 C 0.1144(7) 0.3341(7) 0.7738(3) 0.027(2) Uani 0.509(9) 1 d PU C 1
C36 C 0.1306(5) 0.3734(5) 0.8049(3) 0.0310(18) Uani 0.509(9) 1 d PU C 1
C37 C 0.1863(4) 0.4086(4) 0.8056(2) 0.0297(17) Uani 0.509(9) 1 d PDU C 1
C38 C 0.2270(6) 0.4103(9) 0.8374(2) 0.030(2) Uani 0.509(9) 1 d PDU C 1
C39 C 0.2935(5) 0.4108(8) 0.8251(3) 0.029(2) Uani 0.509(9) 1 d PDU C 1
C40 C 0.2942(5) 0.4112(8) 0.7859(3) 0.030(2) Uani 0.509(9) 1 d PDU C 1
C32' C 0.2728(7) 0.4168(8) 0.8263(4) 0.031(2) Uani 0.491(9) 1 d PU C 2
C33' C 0.2165(5) 0.4037(7) 0.7665(3) 0.030(2) Uani 0.491(9) 1 d PDU C 2
C34' C 0.2750(7) 0.4159(8) 0.7853(4) 0.0303(19) Uani 0.491(9) 1 d PU C 2
C35' C 0.2176(7) 0.4040(9) 0.8445(4) 0.030(2) Uani 0.491(9) 1 d PU C 2
C36' C 0.1579(5) 0.3917(5) 0.8243(3) 0.0297(18) Uani 0.491(9) 1 d PU C 2
C37' C 0.1586(5) 0.3906(4) 0.7871(3) 0.0311(19) Uani 0.491(9) 1 d PDU C 2
C38' C 0.1210(6) 0.3445(7) 0.7666(3) 0.030(2) Uani 0.491(9) 1 d PDU C 2
C39' C 0.1585(6) 0.3241(6) 0.7356(3) 0.027(2) Uani 0.491(9) 1 d PDU C 2
C40' C 0.2180(6) 0.3608(6) 0.7356(3) 0.027(2) Uani 0.491(9) 1 d PDU C 2
C41 C 0.3392(3) 0.3828(3) 0.84057(14) 0.0424(12) Uani 1 1 d U . .
C42 C 0.3293(3) 0.3439(3) 0.87206(15) 0.0478(14) Uani 1 1 d U C .
C43 C 0.2684(3) 0.3371(2) 0.88695(12) 0.0399(12) Uani 1 1 d U . .
C44 C 0.2148(3) 0.3691(3) 0.87202(14) 0.0421(12) Uani 1 1 d U C .
C45 C 0.2774(7) 0.2703(8) 0.8993(2) 0.035(2) Uani 0.50 1 d PU . .
C46 C 0.2760(6) 0.2692(7) 0.7120(2) 0.029(2) Uani 0.50 1 d PU . .
Y1 Y 0.2500 0.2500 0.505364(19) 0.0151(2) Uani 1 4 d S . .
Y2 Y 0.2500 0.2500 0.605331(19) 0.0134(2) Uani 1 4 d S . .
N0AA N 0.23206(16) 0.41272(16) 0.55528(8) 0.0174(7) Uani 1 1 d U . .
N N 0.17652(15) 0.30808(15) 0.55815(8) 0.0157(7) Uani 1 1 d U . .
N1AA N 0.21636(16) 0.34469(16) 0.63723(8) 0.0180(7) Uani 1 1 d U . .
N2AA N 0.16896(15) 0.30853(15) 0.47374(9) 0.0171(7) Uani 1 1 d U . .
Cl1 Cl 0.43992(8) 0.65377(7) 0.69314(4) 0.0651(5) Uani 1 1 d . . .
Cl2 Cl -0.19874(6) 0.17544(7) 0.43852(4) 0.0519(4) Uani 1 1 d . . .

loop_
_atom_site_aniso_label
_atom_site_aniso_U_11
_atom_site_aniso_U_22
_atom_site_aniso_U_33
_atom_site_aniso_U_23
_atom_site_aniso_U_13
_atom_site_aniso_U_12
C1 0.022(2) 0.020(2) 0.0155(19) 0.0002(16) 0.0016(16) 0.0024(18)
C2 0.026(2) 0.025(2) 0.028(2) -0.0025(19) 0.0004(19) 0.0062(19)
C3 0.030(3) 0.020(2) 0.033(2) -0.0028(19) 0.000(2) 0.0018(19)
C4 0.027(2) 0.018(2) 0.0174(19) -0.0024(16) -0.0013(17) -0.0035(18)
C5 0.026(2) 0.017(2) 0.021(2) 0.0043(16) 0.0023(17) -0.0029(18)
C6 0.028(2) 0.026(2) 0.020(2) 0.0001(18) -0.0006(18) -0.0001(19)
C7 0.037(3) 0.031(3) 0.027(2) -0.002(2) 0.002(2) -0.003(2)
C8 0.039(3) 0.032(3) 0.041(3) 0.005(2) -0.003(2) -0.011(2)
C9 0.038(3) 0.027(3) 0.041(3) -0.011(2) -0.002(2) -0.013(2)
C10 0.047(3) 0.036(3) 0.035(3) -0.009(2) 0.001(2) -0.006(2)
C11 0.039(3) 0.031(3) 0.028(2) -0.0010(19) 0.003(2) -0.009(2)
C12 0.024(2) 0.016(2) 0.0131(18) -0.0010(15) 0.0021(16) 0.0027(17)
C13 0.019(2) 0.018(2) 0.0155(18) 0.0004(16) -0.0001(15) 0.0056(17)
C14 0.025(2) 0.024(2) 0.025(2) -0.0004(18) -0.0019(18) 0.0092(19)
C15 0.027(3) 0.032(3) 0.031(2) 0.007(2) 0.0024(19) 0.011(2)
C16 0.023(2) 0.033(3) 0.029(2) 0.003(2) -0.0042(19) 0.009(2)
C17 0.018(2) 0.035(3) 0.024(2) -0.0025(18) 0.0000(17) -0.0013(19)
C18 0.018(2) 0.020(2) 0.0161(19) 0.0002(16) -0.0032(16) 0.0049(17)
C19 0.014(2) 0.025(2) 0.0175(19) -0.0062(17) -0.0020(16) 0.0020(17)
C20 0.020(2) 0.025(2) 0.0123(19) -0.0005(16) 0.0019(16) 0.0042(18)
C21 0.025(2) 0.020(2) 0.023(2) 0.0009(17) 0.0009(18) 0.0064(18)
C22 0.016(2) 0.024(2) 0.023(2) -0.0042(17) 0.0009(16) 0.0014(17)
C23 0.018(2) 0.026(2) 0.017(2) -0.0025(17) 0.0029(16) 0.0046(17)
C24 0.018(2) 0.029(2) 0.0121(19) -0.0023(17) -0.0019(16) -0.0013(18)
C25 0.018(2) 0.017(2) 0.026(2) 0.0001(17) -0.0006(17) -0.0028(17)
C26 0.023(2) 0.034(3) 0.024(2) -0.0053(19) 0.0023(18) 0.000(2)
C27 0.022(2) 0.037(3) 0.038(3) -0.002(2) 0.011(2) 0.003(2)
C28 0.011(2) 0.026(3) 0.042(3) 0.000(2) 0.0002(19) -0.0049(18)
C29 0.026(3) 0.039(3) 0.038(3) -0.006(2) -0.013(2) 0.001(2)
C30 0.025(2) 0.035(3) 0.025(2) 0.0013(19) 0.0019(18) -0.003(2)
C31 0.060(3) 0.028(2) 0.018(2) 0.0079(18) 0.003(2) -0.004(2)
C32 0.045(4) 0.027(4) 0.024(4) 0.001(3) -0.009(4) 0.007(4)
C33 0.043(4) 0.017(3) 0.022(4) 0.001(3) -0.005(3) 0.004(3)
C34 0.041(4) 0.020(4) 0.023(4) 0.006(3) -0.004(3) 0.006(3)
C35 0.038(4) 0.025(4) 0.018(4) 0.006(4) -0.006(3) 0.009(3)
C36 0.044(4) 0.024(3) 0.025(3) 0.005(3) -0.003(3) 0.009(3)
C37 0.040(4) 0.023(3) 0.025(3) 0.000(3) 0.001(3) 0.006(3)
C38 0.045(4) 0.022(4) 0.022(4) -0.005(4) 0.002(4) 0.005(4)
C39 0.044(4) 0.020(4) 0.023(3) -0.003(3) 0.003(4) -0.004(4)
C40 0.045(4) 0.019(4) 0.027(3) 0.006(3) -0.012(4) -0.003(4)
C32' 0.046(4) 0.018(4) 0.028(4) -0.008(3) -0.006(4) -0.004(4)
C33' 0.043(4) 0.022(4) 0.024(4) 0.003(3) -0.005(3) 0.003(3)
C34' 0.046(4) 0.018(3) 0.027(3) 0.002(3) -0.002(4) 0.001(4)
C35' 0.043(4) 0.021(4) 0.024(4) -0.005(4) -0.003(3) 0.002(3)
C36' 0.043(4) 0.022(3) 0.024(4) -0.001(3) 0.000(3) 0.006(3)
C37' 0.044(4) 0.022(3) 0.027(4) 0.005(3) -0.002(3) 0.007(3)
C38' 0.037(4) 0.027(4) 0.025(4) 0.008(4) -0.010(4) 0.004(4)
C39' 0.038(4) 0.022(4) 0.021(4) 0.006(4) -0.009(4) 0.008(4)
C40' 0.037(4) 0.023(4) 0.020(4) 0.001(3) -0.009(3) 0.002(3)
C41 0.050(3) 0.038(3) 0.039(3) -0.015(2) 0.003(2) -0.019(2)
C42 0.056(3) 0.044(3) 0.044(3) -0.022(2) -0.024(3) 0.001(3)
C43 0.067(3) 0.037(3) 0.016(2) -0.008(2) -0.003(2) -0.007(2)
C44 0.048(3) 0.041(3) 0.037(3) -0.025(2) 0.011(2) -0.003(2)
C45 0.053(7) 0.037(6) 0.014(3) -0.008(4) -0.002(4) -0.006(4)
C46 0.041(5) 0.029(5) 0.018(3) 0.004(4) 0.006(4) 0.000(3)
Y1 0.0160(3) 0.0160(3) 0.0132(4) 0.000 0.000 0.000
Y2 0.0140(3) 0.0140(3) 0.0123(4) 0.000 0.000 0.000
N0AA 0.0205(19) 0.0185(18) 0.0131(16) -0.0003(13) -0.0006(14) 0.0001(14)
N 0.0168(17) 0.0172(18) 0.0131(15) 0.0001(13) -0.0015(13) 0.0018(14)
N1AA 0.0213(19) 0.0194(18) 0.0133(16) -0.0003(14) 0.0000(14) -0.0018(15)
N2AA 0.0174(18) 0.0175(18) 0.0165(17) -0.0030(13) -0.0027(13) -0.0003(14)
Cl1 0.0814(12) 0.0427(9) 0.0713(11) -0.0207(8) 0.0048(9) -0.0368(8)
Cl2 0.0172(7) 0.0614(10) 0.0772(10) 0.0041(8) -0.0081(6) -0.0045(6)

loop_
_atom_type_symbol
_atom_type_description
_atom_type_scat_dispersion_real
_atom_type_scat_dispersion_imag
_atom_type_scat_source
C C 0.0033 0.0016 'International Tables Vol C Tables 4.2.6.8 and 6.1.1.4'
H H 0.0000 0.0000 'International Tables Vol C Tables 4.2.6.8 and 6.1.1.4'
O O 0.0106 0.0060 'International Tables Vol C Tables 4.2.6.8 and 6.1.1.4'
Y Y -2.7962 3.5667 'International Tables Vol C Tables 4.2.6.8 and 6.1.1.4'
N N 0.0061 0.0033 'International Tables Vol C Tables 4.2.6.8 and 6.1.1.4'
Cl Cl 0.1484 0.1585 'International Tables Vol C Tables 4.2.6.8 and 6.1.1.4'

loop_
_geom_angle_atom_site_label_1
_geom_angle_atom_site_label_2
_geom_angle_atom_site_label_3
_geom_angle
_geom_angle_site_symmetry_1
_geom_angle_site_symmetry_3
N1AA C1 C5 126.0(4) . 2
N1AA C1 C2 109.0(3) . .
C5 C1 C2 124.7(4) 2 .
C3 C2 C1 108.1(4) . .
C3 C2 H2 125.9 . .
C1 C2 H2 125.9 . .
C2 C3 C4 106.6(4) . .
C2 C3 H3 126.7 . .
C4 C3 H3 126.7 . .
N1AA C4 C5 127.5(4) . .
N1AA C4 C3 109.5(4) . .
C5 C4 C3 122.7(4) . .
C4 C5 C1 124.6(4) . 4
C4 C5 C6 118.2(4) . .
C1 C5 C6 116.9(4) 4 .
C11 C6 C7 118.7(4) . .
C11 C6 C5 119.3(4) . .
C7 C6 C5 122.0(4) . .
C8 C7 C6 121.0(4) . .
C8 C7 H7 119.5 . .
C6 C7 H7 119.5 . .
C7 C8 C9 118.6(5) . .
C7 C8 H8 120.7 . .
C9 C8 H8 120.7 . .
C10 C9 C8 122.5(4) . .
C10 C9 Cl1 118.6(4) . .
C8 C9 Cl1 118.9(4) . .
C9 C10 C11 118.1(4) . .
C9 C10 H10 121.0 . .
C11 C10 H10 121.0 . .
C6 C11 C10 121.1(4) . .
C6 C11 H11 119.4 . .
C10 C11 H11 119.4 . .
N0AA C12 N 128.0(4) . .
N0AA C12 C13 122.2(4) . .
N C12 C13 109.7(3) . .
C18 C13 C14 121.4(4) . .
C18 C13 C12 107.5(3) . .
C14 C13 C12 131.1(4) . .
C15 C14 C13 117.6(4) . .
C15 C14 H14 121.2 . .
C13 C14 H14 121.2 . .
C14 C15 C16 120.8(4) . .
C14 C15 H15 119.6 . .
C16 C15 H15 119.6 . .
C17 C16 C15 120.8(4) . .
C17 C16 H16 119.6 . .
C15 C16 H16 119.6 . .
C16 C17 C18 117.8(4) . .
C16 C17 H17 121.1 . .
C18 C17 H17 121.1 . .
C13 C18 C17 121.6(4) . .
C13 C18 C19 106.0(3) . .
C17 C18 C19 132.4(4) . .
N0AA C19 N 126.8(4) 2 .
N0AA C19 C18 122.6(4) 2 .
N C19 C18 110.6(4) . .
N2AA C20 C24 126.4(4) . 4
N2AA C20 C21 109.9(3) . .
C24 C20 C21 123.5(4) 4 .
C22 C21 C20 107.1(4) . .
C22 C21 H21 126.5 . .
C20 C21 H21 126.5 . .
C21 C22 C23 107.5(4) . .
C21 C22 H22 126.2 . .
C23 C22 H22 126.2 . .
N2AA C23 C24 125.6(4) . .
N2AA C23 C22 110.0(4) . .
C24 C23 C22 124.1(4) . .
C23 C24 C20 125.3(4) . 2
C23 C24 C25 117.0(4) . .
C20 C24 C25 117.6(4) 2 .
C26 C25 C30 118.5(4) . .
C26 C25 C24 121.3(4) . .
C30 C25 C24 120.2(4) . .
C27 C26 C25 121.0(4) . .
C27 C26 H26 119.5 . .
C25 C26 H26 119.5 . .
C28 C27 C26 120.1(4) . .
C28 C27 H27 119.9 . .
C26 C27 H27 119.9 . .
C27 C28 C29 120.8(4) . .
C27 C28 Cl2 120.1(3) . .
C29 C28 Cl2 119.1(4) . .
C28 C29 C30 119.5(4) . .
C28 C29 H29 120.3 . .
C30 C29 H29 120.3 . .
C29 C30 C25 120.1(4) . .
C29 C30 H30 120.0 . .
C25 C30 H30 120.0 . .
C46 C31 C46 36.4(6) . 2
C46 C31 C34 133.0(7) . .
C46 C31 C34 99.1(7) 2 .
C46 C31 C32 98.7(8) . 4
C46 C31 C32 132.1(7) 2 4
C34 C31 C32 113.5(7) . 4
C35 C32 C34 122.1(12) . .
C35 C32 C31 111.3(12) . 2
C34 C32 C31 112.4(10) . 2
C34 C33 C37 121.2(10) . .
C34 C33 C40 119.3(11) . .
C37 C33 C40 108.3(7) . .
C33 C34 C32 118.6(11) . .
C33 C34 C31 116.7(11) . .
C32 C34 C31 110.7(9) . .
C40 C35 C32 132.7(16) 2 .
C40 C35 C36 102.3(12) 2 .
C32 C35 C36 117.7(12) . .
C37 C36 C35 120.9(11) . .
C37 C36 C41 112.5(8) . 2
C35 C36 C41 112.7(9) . 2
C37 C36 C40 145.0(9) . 2
C35 C36 C40 32.1(6) . 2
C41 C36 C40 81.1(6) 2 2
C37 C36 C39 142.5(8) . 2
C35 C36 C39 74.7(7) . 2
C41 C36 C39 38.4(4) 2 2
C40 C36 C39 42.7(4) 2 2
C36 C37 C33 119.2(9) . .
C36 C37 C38 121.4(9) . .
C33 C37 C38 108.5(6) . .
C37 C38 C39 107.2(7) . .
C37 C38 C44 124.1(10) . .
C39 C38 C44 114.6(10) . .
C41 C39 C38 124.8(11) . .
C41 C39 C40 117.0(9) . .
C38 C39 C40 108.9(7) . .
C41 C39 C36 49.5(5) . 4
C38 C39 C36 153.6(13) . 4
C40 C39 C36 67.7(7) . 4
C35 C40 C39 114.9(12) 4 .
C35 C40 C33 126.3(14) 4 .
C39 C40 C33 107.1(7) . .
C35 C40 C36 45.6(9) 4 4
C39 C40 C36 69.6(7) . 4
C33 C40 C36 152.4(13) . 4
C35' C32' C34' 121.6(12) . .
C35' C32' C41 117.5(13) . .
C34' C32' C41 107.0(10) . .
C34' C33' C40' 118.6(12) . .
C34' C33' C37' 118.6(11) . .
C40' C33' C37' 108.7(7) . .
C33' C34' C32' 117.9(12) . .
C33' C34' C38' 115.0(12) . 4
C32' C34' C38' 115.1(10) . 4
C44 C35' C32' 124.2(14) . .
C44 C35' C36' 106.1(11) . .
C32' C35' C36' 119.2(12) . .
C37' C36' C35' 120.4(11) . .
C37' C36' C41 113.3(9) . 2
C35' C36' C41 113.0(9) . 2
C36' C37' C38' 122.1(10) . .
C36' C37' C33' 122.3(10) . .
C38' C37' C33' 106.9(7) . .
C37' C38' C39' 108.6(7) . .
C37' C38' C34' 124.1(10) . 2
C39' C38' C34' 107.8(11) . 2
C40' C39' C38' 107.6(7) . .
C40' C39' C46 68.0(8) . 2
C38' C39' C46 153.2(12) . 2
C39' C40' C33' 107.7(7) . .
C39' C40' C46 69.4(8) . 2
C33' C40' C46 153.6(12) . 2
C39 C41 C42 121.8(7) . .
C39 C41 C36' 128.5(8) . 4
C42 C41 C36' 96.7(6) . 4
C39 C41 C36 92.1(8) . 4
C42 C41 C36 132.1(6) . 4
C36' C41 C36 38.1(5) 4 4
C39 C41 C32' 9.3(9) . .
C42 C41 C32' 112.8(7) . .
C36' C41 C32' 136.1(7) 4 .
C36 C41 C32' 100.8(7) 4 .
C43 C42 C41 120.9(5) . .
C43 C42 C44 115.3(5) . 4
C41 C42 C44 112.6(5) . 4
C42 C43 C44 120.9(5) . .
C42 C43 C45 96.1(7) . .
C44 C43 C45 131.8(6) . .
C42 C43 C45 132.4(6) . 2
C44 C43 C45 94.8(6) . 2
C45 C43 C45 38.6(6) . 2
C35' C44 C43 123.7(8) . .
C35' C44 C42 111.4(8) . 2
C43 C44 C42 112.8(5) . 2
C35' C44 C38 6.8(10) . .
C43 C44 C38 116.9(6) . .
C42 C44 C38 116.2(6) 2 .
C45 C45 C45 90.000(18) 4 2
C45 C45 C45 45.000(8) 4 3
C45 C45 C45 45.000(6) 2 3
C45 C45 C43 155.8(12) 4 .
C45 C45 C43 75(2) 2 .
C45 C45 C43 117.2(19) 3 .
C45 C45 C43 66.7(18) 4 4
C45 C45 C43 150.4(14) 2 4
C45 C45 C43 109.6(17) 3 4
C43 C45 C43 119.9(6) . 4
C46 C46 C46 90.000(14) 4 2
C46 C46 C46 45.000(8) 4 3
C46 C46 C46 45.000(6) 2 3
C46 C46 C31 157.5(11) 4 .
C46 C46 C31 76.0(18) 2 .
C46 C46 C31 118.8(18) 3 .
C46 C46 C31 67.7(17) 4 4
C46 C46 C31 151.8(13) 2 4
C46 C46 C31 110.7(16) 3 4
C31 C46 C31 118.8(6) . 4
C46 C46 C40' 105.4(18) 4 4
C46 C46 C40' 149.0(12) 2 4
C46 C46 C40' 142.5(13) 3 4
C31 C46 C40' 80.3(5) . 4
C31 C46 C40' 38.9(5) 4 4
C46 C46 C39' 144.6(14) 4 4
C46 C46 C39' 112.3(18) 2 4
C46 C46 C39' 147.7(12) 3 4
C31 C46 C39' 37.8(4) . 4
C31 C46 C39' 81.5(5) 4 4
C40' C46 C39' 42.7(3) 4 4
N2AA Y1 N2AA 75.93(7) 2 .
N2AA Y1 N2AA 75.93(7) 2 3
N2AA Y1 N2AA 120.92(16) . 3
N2AA Y1 N2AA 120.92(16) 2 4
N2AA Y1 N2AA 75.93(7) . 4
N2AA Y1 N2AA 75.93(7) 3 4
N2AA Y1 N 74.85(10) 2 2
N2AA Y1 N 108.89(10) . 2
N2AA Y1 N 112.14(10) 3 2
N2AA Y1 N 164.14(11) 4 2
N2AA Y1 N 112.14(10) 2 .
N2AA Y1 N 74.85(10) . .
N2AA Y1 N 164.14(11) 3 .
N2AA Y1 N 108.89(10) 4 .
N Y1 N 59.68(8) 2 .
N2AA Y1 N 164.14(11) 2 4
N2AA Y1 N 112.14(10) . 4
N2AA Y1 N 108.89(10) 3 4
N2AA Y1 N 74.85(10) 4 4
N Y1 N 89.45(13) 2 4
N Y1 N 59.68(8) . 4
N2AA Y1 N 108.89(10) 2 3
N2AA Y1 N 164.14(10) . 3
N2AA Y1 N 74.85(10) 3 3
N2AA Y1 N 112.14(10) 4 3
N Y1 N 59.68(8) 2 3
N Y1 N 89.45(13) . 3
N Y1 N 59.68(8) 4 3
N2AA Y1 Y2 119.54(8) 2 .
N2AA Y1 Y2 119.54(8) . .
N2AA Y1 Y2 119.54(8) 3 .
N2AA Y1 Y2 119.54(8) 4 .
N Y1 Y2 44.72(7) 2 .
N Y1 Y2 44.72(7) . .
N Y1 Y2 44.72(7) 4 .
N Y1 Y2 44.72(7) 3 .
N1AA Y2 N1AA 75.85(7) 2 .
N1AA Y2 N1AA 75.85(7) 2 3
N1AA Y2 N1AA 120.75(15) . 3
N1AA Y2 N1AA 120.75(15) 2 4
N1AA Y2 N1AA 75.85(7) . 4
N1AA Y2 N1AA 75.85(7) 3 4
N1AA Y2 N 77.56(10) 2 2
N1AA Y2 N 132.40(11) . 2
N1AA Y2 N 89.32(10) 3 2
N1AA Y2 N 151.37(10) 4 2
N1AA Y2 N 132.40(11) 2 3
N1AA Y2 N 151.37(10) . 3
N1AA Y2 N 77.56(10) 3 3
N1AA Y2 N 89.32(10) 4 3
N Y2 N 63.33(8) 2 3
N1AA Y2 N 89.32(10) 2 .
N1AA Y2 N 77.56(10) . .
N1AA Y2 N 151.37(10) 3 .
N1AA Y2 N 132.40(11) 4 .
N Y2 N 63.33(8) 2 .
N Y2 N 95.87(14) 3 .
N1AA Y2 N 151.37(10) 2 4
N1AA Y2 N 89.32(10) . 4
N1AA Y2 N 132.40(11) 3 4
N1AA Y2 N 77.56(10) 4 4
N Y2 N 95.87(14) 2 4
N Y2 N 63.33(8) 3 4
N Y2 N 63.33(8) . 4
N1AA Y2 Y1 119.63(8) 2 .
N1AA Y2 Y1 119.63(8) . .
N1AA Y2 Y1 119.63(8) 3 .
N1AA Y2 Y1 119.63(8) 4 .
N Y2 Y1 47.94(7) 2 .
N Y2 Y1 47.94(7) 3 .
N Y2 Y1 47.94(7) . .
N Y2 Y1 47.94(7) 4 .
C12 N0AA C19 121.7(3) . 4
C19 N C12 106.3(3) . .
C19 N Y2 119.8(2) . .
C12 N Y2 118.5(2) . .
C19 N Y1 112.3(2) . .
C12 N Y1 111.4(2) . .
Y2 N Y1 87.34(10) . .
C1 N1AA C4 106.6(3) . .
C1 N1AA Y2 125.8(2) . .
C4 N1AA Y2 124.5(3) . .
C23 N2AA C20 105.4(3) . .
C23 N2AA Y1 126.6(3) . .
C20 N2AA Y1 125.9(2) . .

loop_
_geom_bond_atom_site_label_1
_geom_bond_atom_site_label_2
_geom_bond_distance
_geom_bond_site_symmetry_2
C1 N1AA 1.365(5) .
C1 C5 1.423(6) 2
C1 C2 1.455(6) .
C2 C3 1.330(6) .
C2 H2 0.9300 .
C3 C4 1.456(6) .
C3 H3 0.9300 .
C4 N1AA 1.377(5) .
C4 C5 1.403(6) .
C5 C1 1.423(6) 4
C5 C6 1.506(6) .
C6 C11 1.387(6) .
C6 C7 1.397(6) .
C7 C8 1.378(6) .
C7 H7 0.9300 .
C8 C9 1.388(7) .
C8 H8 0.9300 .
C9 C10 1.369(7) .
C9 Cl1 1.750(4) .
C10 C11 1.399(6) .
C10 H10 0.9300 .
C11 H11 0.9300 .
C12 N0AA 1.334(5) .
C12 N 1.388(5) .
C12 C13 1.445(6) .
C13 C18 1.369(5) .
C13 C14 1.396(6) .
C14 C15 1.384(6) .
C14 H14 0.9300 .
C15 C16 1.415(6) .
C15 H15 0.9300 .
C16 C17 1.375(6) .
C16 H16 0.9300 .
C17 C18 1.397(6) .
C17 H17 0.9300 .
C18 C19 1.460(6) .
C19 N0AA 1.340(5) 2
C19 N 1.367(5) .
C20 N2AA 1.392(5) .
C20 C24 1.407(6) 4
C20 C21 1.448(6) .
C21 C22 1.346(6) .
C21 H21 0.9300 .
C22 C23 1.445(6) .
C22 H22 0.9300 .
C23 N2AA 1.383(5) .
C23 C24 1.403(6) .
C24 C20 1.407(6) 2
C24 C25 1.495(6) .
C25 C26 1.394(6) .
C25 C30 1.408(6) .
C26 C27 1.381(6) .
C26 H26 0.9300 .
C27 C28 1.370(6) .
C27 H27 0.9300 .
C28 C29 1.390(6) .
C28 Cl2 1.739(4) .
C29 C30 1.396(6) .
C29 H29 0.9300 .
C30 H30 0.9300 .
C31 C46 1.472(15) .
C31 C46 1.544(17) 2
C31 C34 1.602(13) .
C31 C32 1.627(14) 4
C32 C35 1.394(17) .
C32 C34 1.408(16) .
C32 C31 1.627(14) 2
C33 C34 1.374(14) .
C33 C37 1.443(8) .
C33 C40 1.448(8) .
C35 C40 1.075(18) 2
C35 C36 1.445(15) .
C36 C37 1.361(15) .
C36 C41 1.523(11) 2
C36 C40 1.976(16) 2
C36 C39 2.002(16) 2
C37 C38 1.444(8) .
C38 C39 1.445(8) .
C38 C44 1.557(13) .
C39 C41 1.245(12) .
C39 C40 1.448(8) .
C39 C36 2.002(16) 4
C40 C35 1.075(18) 4
C40 C36 1.976(16) 4
C32' C35' 1.349(18) .
C32' C34' 1.513(17) .
C32' C41 1.628(15) .
C33' C34' 1.417(16) .
C33' C40' 1.443(8) .
C33' C37' 1.444(8) .
C34' C38' 1.764(18) 4
C35' C44 1.246(15) .
C35' C36' 1.464(16) .
C36' C37' 1.374(15) .
C36' C41 1.498(12) 2
C37' C38' 1.443(8) .
C38' C39' 1.446(8) .
C38' C34' 1.764(18) 2
C39' C40' 1.443(8) .
C39' C46 1.991(15) 2
C40' C46 1.973(15) 2
C41 C42 1.428(8) .
C41 C36' 1.498(12) 4
C41 C36 1.523(11) 4
C42 C43 1.379(8) .
C42 C44 1.463(7) 4
C43 C44 1.403(8) .
C43 C45 1.464(17) .
C43 C45 1.536(19) 2
C44 C42 1.463(7) 2
C45 C45 0.995(12) 4
C45 C45 0.995(12) 2
C45 C45 1.407(17) 3
C45 C43 1.536(19) 4
C46 C46 0.944(11) 4
C46 C46 0.944(11) 2
C46 C46 1.335(15) 3
C46 C31 1.544(17) 4
C46 C40' 1.973(15) 4
C46 C39' 1.991(15) 4
Y1 N2AA 2.371(3) 2
Y1 N2AA 2.371(3) .
Y1 N2AA 2.371(3) 3
Y1 N2AA 2.371(3) 4
Y1 N 2.747(3) 2
Y1 N 2.747(3) .
Y1 N 2.747(3) 4
Y1 N 2.747(3) 3
Y1 Y2 3.6956(10) .
Y2 N1AA 2.386(3) 2
Y2 N1AA 2.386(3) .
Y2 N1AA 2.386(3) 3
Y2 N1AA 2.386(3) 4
Y2 N 2.603(3) 2
Y2 N 2.603(3) 3
Y2 N 2.603(3) .
Y2 N 2.603(3) 4
N0AA C19 1.340(5) 4
